data_7713841
loop_
_publ_author_name
'Chang, Wen-Chieh'
'Du, Wan-Ting'
'Lin, Yi-Xuan'
'Jhang, Ruei-Lin'
'Hsieh, Chung-Hung'

_publ_section_title
;
 Phosphine/Thiolate Containing Dinitrosyl Cobalt Complexes (DNCCs):
 Synthesis, Characterization, Interconversion, X-ray Diffraction
 Identification, and Its NO Releasing
;
_journal_name_full 'Dalton Transactions'
_journal_paper_doi 10.1039/D3DT01681A
_journal_year 2023
_chemical_formula_sum 'C24 H20 Co N2 O2 P S'
_chemical_formula_weight 490.38
_space_group_crystal_system monoclinic
_space_group_IT_number 14
_space_group_name_Hall '-P 2ybc'
_space_group_name_H-M_alt 'P 1 21/c 1'
_atom_sites_solution_hydrogens geom
_audit_creation_method SHELXL-2014/7
_audit_update_record
;
2018-09-13 deposited with the CCDC.	2023-08-16 downloaded from the CCDC.
;
_cell_angle_alpha 90
_cell_angle_beta 116.6725(12)
_cell_angle_gamma 90
_cell_formula_units_Z 4
_cell_length_a 9.7624(3)
_cell_length_b 25.1828(7)
_cell_length_c 10.4527(3)
_cell_measurement_reflns_used 12760
_cell_measurement_temperature 150(2)
_cell_measurement_theta_max 27.499
_cell_measurement_theta_min 1.617
_cell_volume 2296.29(12)
_computing_cell_refinement DENZO-SMN
_computing_data_collection 'NONIUS COLLECT'
_computing_data_reduction DENZO-SMN
_computing_molecular_graphics 'Bruker SHELXTL'
_computing_publication_material 'Bruker SHELXTL'
_computing_structure_refinement 'SHELXL-2014/7 (Sheldrick, 2014)'
_computing_structure_solution 'SHELXS-97 (Sheldrick 2008)'
_diffrn_ambient_temperature 150(2)
_diffrn_measured_fraction_theta_full 1.000
_diffrn_measured_fraction_theta_max 0.994
_diffrn_measurement_device_type 'NONIUS COLLECT'
_diffrn_measurement_method '\w scans'
_diffrn_radiation_type MoK\a
_diffrn_radiation_wavelength 0.71073
_diffrn_reflns_av_R_equivalents 0.0500
_diffrn_reflns_av_unetI/netI 0.0720
_diffrn_reflns_Laue_measured_fraction_full 1.000
_diffrn_reflns_Laue_measured_fraction_max 0.994
_diffrn_reflns_limit_h_max 12
_diffrn_reflns_limit_h_min -12
_diffrn_reflns_limit_k_max 32
_diffrn_reflns_limit_k_min -25
_diffrn_reflns_limit_l_max 13
_diffrn_reflns_limit_l_min -11
_diffrn_reflns_number 12760
_diffrn_reflns_point_group_measured_fraction_full 1.000
_diffrn_reflns_point_group_measured_fraction_max 0.994
_diffrn_reflns_theta_full 25.242
_diffrn_reflns_theta_max 27.499
_diffrn_reflns_theta_min 1.617
_exptl_absorpt_coefficient_mu 0.931
_exptl_absorpt_correction_T_max 0.946
_exptl_absorpt_correction_T_min 0.836
_exptl_absorpt_correction_type multi-scan
_exptl_absorpt_process_details 'SORTAV (Blessing, 1995)'
_exptl_crystal_colour dark-brown
_exptl_crystal_density_diffrn 1.418
_exptl_crystal_description block
_exptl_crystal_F_000 1008
_exptl_crystal_size_max 0.200
_exptl_crystal_size_mid 0.150
_exptl_crystal_size_min 0.060
_refine_diff_density_max 0.402
_refine_diff_density_min -0.387
_refine_diff_density_rms 0.067
_refine_ls_extinction_method none
_refine_ls_goodness_of_fit_ref 0.991
_refine_ls_hydrogen_treatment constr
_refine_ls_matrix_type full
_refine_ls_number_parameters 280
_refine_ls_number_reflns 5257
_refine_ls_number_restraints 0
_refine_ls_restrained_S_all 0.991
_refine_ls_R_factor_all 0.0887
_refine_ls_R_factor_gt 0.0413
_refine_ls_shift/su_max 0.001
_refine_ls_shift/su_mean 0.000
_refine_ls_structure_factor_coef Fsqd
_refine_ls_weighting_details 'w=1/[\s^2^(Fo^2^)+(0.0564P)^2^] where P=(Fo^2^+2Fc^2^)/3'
_refine_ls_weighting_scheme calc
_refine_ls_wR_factor_gt 0.0899
_refine_ls_wR_factor_ref 0.1143
_reflns_Friedel_coverage 0.000
_reflns_number_gt 3275
_reflns_number_total 5257
_reflns_threshold_expression 'I > 2\s(I)'
_cod_data_source_file d3dt01681a2.cif
_cod_data_source_block ic17462
_cod_original_cell_volume 2296.28(12)
_cod_original_sg_symbol_H-M 'P 21/c'
_cod_database_code 7713841
_shelx_shelxl_version_number 2014/7
_shelx_space_group_comment
; 
The symmetry employed for this shelxl refinement is uniquely defined 
by the following loop, which should always be used as a source of 
symmetry information in preference to the above space-group names. 
They are only intended as comments. 
;
_shelx_estimated_absorpt_t_min 0.836
_shelx_estimated_absorpt_t_max 0.946

loop_
_space_group_symop_operation_xyz
'x, y, z'
'-x, y+1/2, -z+1/2'
'-x, -y, -z'
'x, -y-1/2, z-1/2'

loop_
_atom_site_label
_atom_site_type_symbol
_atom_site_fract_x
_atom_site_fract_y
_atom_site_fract_z
_atom_site_U_iso_or_equiv
_atom_site_adp_type
_atom_site_occupancy
_atom_site_site_symmetry_order
_atom_site_calc_flag
_atom_site_refinement_flags_posn
_atom_site_refinement_flags_adp
_atom_site_refinement_flags_occupancy
_atom_site_disorder_assembly
_atom_site_disorder_group
Co Co 0.64662(4) 0.16557(2) 0.20810(4) 0.03471(14) Uani 1 1 d . . . . .
S1 S 0.89376(8) 0.13845(3) 0.30325(9) 0.0440(2) Uani 1 1 d . . . . .
P1 P 0.58454(8) 0.09734(3) 0.30973(7) 0.03153(18) Uani 1 1 d . . . . .
N1 N 0.5410(3) 0.15276(9) 0.0350(3) 0.0413(6) Uani 1 1 d . . . . .
N2 N 0.6252(3) 0.21911(9) 0.2886(3) 0.0407(6) Uani 1 1 d . . . . .
O1 O 0.4379(3) 0.14547(9) -0.0766(2) 0.0603(6) Uani 1 1 d . . . . .
O2 O 0.5952(3) 0.25250(9) 0.3486(3) 0.0622(6) Uani 1 1 d . . . . .
C1 C 1.0040(3) 0.18948(11) 0.2789(3) 0.0368(7) Uani 1 1 d . . . . .
C2 C 1.1565(3) 0.19422(12) 0.3771(3) 0.0449(7) Uani 1 1 d . . . . .
H2 H 1.1968 0.1721 0.4595 0.054 Uiso 1 1 calc R U . . .
C3 C 1.2514(4) 0.23066(13) 0.3573(4) 0.0539(9) Uani 1 1 d . . . . .
H3 H 1.3558 0.2334 0.4262 0.065 Uiso 1 1 calc R U . . .
C4 C 1.1954(4) 0.26304(13) 0.2383(4) 0.0550(9) Uani 1 1 d . . . . .
H4 H 1.2611 0.2876 0.2241 0.066 Uiso 1 1 calc R U . . .
C5 C 1.0422(4) 0.25942(12) 0.1397(4) 0.0506(8) Uani 1 1 d . . . . .
H5 H 1.0026 0.2817 0.0576 0.061 Uiso 1 1 calc R U . . .
C6 C 0.9467(3) 0.22333(11) 0.1606(3) 0.0412(7) Uani 1 1 d . . . . .
H6 H 0.8414 0.2216 0.0937 0.049 Uiso 1 1 calc R U . . .
C7 C 0.6830(3) 0.03543(10) 0.3131(3) 0.0320(6) Uani 1 1 d . . . . .
C8 C 0.6798(3) 0.01774(11) 0.1854(3) 0.0435(7) Uani 1 1 d . . . . .
H8 H 0.6281 0.0379 0.1002 0.052 Uiso 1 1 calc R U . . .
C9 C 0.7518(4) -0.02901(12) 0.1832(4) 0.0504(8) Uani 1 1 d . . . . .
H9 H 0.7482 -0.0413 0.0958 0.061 Uiso 1 1 calc R U . . .
C10 C 0.8290(3) -0.05815(12) 0.3066(4) 0.0514(9) Uani 1 1 d . . . . .
H10 H 0.8789 -0.0902 0.3043 0.062 Uiso 1 1 calc R U . . .
C11 C 0.8337(3) -0.04076(11) 0.4332(4) 0.0500(8) Uani 1 1 d . . . . .
H11 H 0.8871 -0.0608 0.5183 0.060 Uiso 1 1 calc R U . . .
C12 C 0.7606(3) 0.00613(10) 0.4368(3) 0.0393(7) Uani 1 1 d . . . . .
H12 H 0.7640 0.0181 0.5243 0.047 Uiso 1 1 calc R U . . .
C13 C 0.3825(3) 0.08005(10) 0.2216(3) 0.0329(6) Uani 1 1 d . . . . .
C14 C 0.3316(3) 0.02986(12) 0.2350(3) 0.0417(7) Uani 1 1 d . . . . .
H14 H 0.4037 0.0024 0.2819 0.050 Uiso 1 1 calc R U . . .
C15 C 0.1764(4) 0.01969(13) 0.1802(3) 0.0487(8) Uani 1 1 d . . . . .
H15 H 0.1426 -0.0147 0.1905 0.058 Uiso 1 1 calc R U . . .
C16 C 0.0713(4) 0.05850(15) 0.1116(3) 0.0534(9) Uani 1 1 d . . . . .
H16 H -0.0351 0.0512 0.0753 0.064 Uiso 1 1 calc R U . . .
C17 C 0.1197(3) 0.10821(13) 0.0951(3) 0.0480(8) Uani 1 1 d . . . . .
H17 H 0.0461 0.1350 0.0458 0.058 Uiso 1 1 calc R U . . .
C18 C 0.2743(3) 0.11969(12) 0.1496(3) 0.0396(7) Uani 1 1 d . . . . .
H18 H 0.3068 0.1542 0.1384 0.048 Uiso 1 1 calc R U . . .
C19 C 0.6253(3) 0.11083(10) 0.4944(3) 0.0316(6) Uani 1 1 d . . . . .
C20 C 0.5221(3) 0.09961(11) 0.5484(3) 0.0395(7) Uani 1 1 d . . . . .
H20 H 0.4252 0.0845 0.4876 0.047 Uiso 1 1 calc R U . . .
C21 C 0.5587(4) 0.11016(12) 0.6894(3) 0.0464(8) Uani 1 1 d . . . . .
H21 H 0.4873 0.1022 0.7253 0.056 Uiso 1 1 calc R U . . .
C22 C 0.6990(4) 0.13232(12) 0.7788(3) 0.0465(8) Uani 1 1 d . . . . .
H22 H 0.7246 0.1392 0.8763 0.056 Uiso 1 1 calc R U . . .
C23 C 0.8011(4) 0.14432(12) 0.7259(3) 0.0517(8) Uani 1 1 d . . . . .
H23 H 0.8973 0.1598 0.7871 0.062 Uiso 1 1 calc R U . . .
C24 C 0.7651(3) 0.13407(12) 0.5846(3) 0.0440(7) Uani 1 1 d . . . . .
H24 H 0.8361 0.1429 0.5487 0.053 Uiso 1 1 calc R U . . .

loop_
_atom_site_aniso_label
_atom_site_aniso_U_11
_atom_site_aniso_U_22
_atom_site_aniso_U_33
_atom_site_aniso_U_23
_atom_site_aniso_U_13
_atom_site_aniso_U_12
Co 0.0351(2) 0.0348(2) 0.0372(2) 0.00635(17) 0.01887(18) 0.00348(17)
S1 0.0367(4) 0.0423(4) 0.0592(5) 0.0152(4) 0.0269(4) 0.0072(3)
P1 0.0294(4) 0.0345(4) 0.0304(4) 0.0024(3) 0.0132(3) 0.0010(3)
N1 0.0463(16) 0.0456(15) 0.0381(16) 0.0077(11) 0.0245(14) 0.0055(12)
N2 0.0344(13) 0.0351(14) 0.0531(17) 0.0026(12) 0.0201(13) -0.0013(11)
O1 0.0696(17) 0.0694(15) 0.0394(14) -0.0020(11) 0.0222(13) 0.0011(12)
O2 0.0602(15) 0.0525(14) 0.0796(18) -0.0167(12) 0.0364(14) -0.0040(12)
C1 0.0363(16) 0.0377(16) 0.0436(18) -0.0022(13) 0.0245(14) 0.0031(13)
C2 0.0419(18) 0.0552(19) 0.0415(18) -0.0008(15) 0.0222(16) 0.0017(15)
C3 0.0425(19) 0.067(2) 0.055(2) -0.0116(18) 0.0240(17) -0.0119(17)
C4 0.056(2) 0.0486(19) 0.072(3) -0.0053(18) 0.039(2) -0.0134(17)
C5 0.055(2) 0.0449(18) 0.063(2) 0.0123(16) 0.0354(19) 0.0050(16)
C6 0.0392(17) 0.0418(16) 0.0472(19) 0.0022(14) 0.0236(15) 0.0026(13)
C7 0.0283(14) 0.0321(14) 0.0364(16) 0.0025(12) 0.0153(13) -0.0007(12)
C8 0.0520(19) 0.0371(16) 0.0438(19) 0.0061(13) 0.0237(16) 0.0042(14)
C9 0.056(2) 0.0432(18) 0.059(2) -0.0078(16) 0.0319(18) 0.0010(16)
C10 0.0378(18) 0.0360(17) 0.082(3) -0.0028(17) 0.0280(18) 0.0040(14)
C11 0.0360(17) 0.0421(18) 0.059(2) 0.0110(16) 0.0094(16) 0.0067(14)
C12 0.0348(16) 0.0386(16) 0.0415(17) 0.0028(13) 0.0146(14) 0.0019(13)
C13 0.0322(15) 0.0407(16) 0.0258(14) -0.0015(12) 0.0129(12) -0.0012(12)
C14 0.0402(17) 0.0490(18) 0.0341(16) -0.0029(13) 0.0149(14) -0.0069(14)
C15 0.0444(19) 0.059(2) 0.0405(18) -0.0084(15) 0.0168(16) -0.0172(17)
C16 0.0347(17) 0.081(2) 0.046(2) -0.0242(18) 0.0187(16) -0.0123(18)
C17 0.0349(17) 0.067(2) 0.0372(17) -0.0105(15) 0.0119(14) 0.0125(16)
C18 0.0383(17) 0.0465(17) 0.0331(16) -0.0057(13) 0.0153(14) 0.0052(14)
C19 0.0327(15) 0.0308(14) 0.0299(15) 0.0034(11) 0.0126(13) 0.0012(12)
C20 0.0352(16) 0.0447(17) 0.0403(17) -0.0085(14) 0.0183(14) -0.0048(13)
C21 0.0478(19) 0.059(2) 0.0417(19) -0.0117(15) 0.0279(16) -0.0067(16)
C22 0.054(2) 0.0513(19) 0.0335(17) -0.0066(14) 0.0184(16) 0.0008(16)
C23 0.0453(19) 0.061(2) 0.0400(19) -0.0035(16) 0.0118(16) -0.0131(16)
C24 0.0373(17) 0.0581(19) 0.0363(18) 0.0003(14) 0.0164(14) -0.0107(15)

loop_
_atom_type_symbol
_atom_type_description
_atom_type_scat_dispersion_real
_atom_type_scat_dispersion_imag
_atom_type_scat_source
C C 0.0033 0.0016 'International Tables Vol C Tables 4.2.6.8 and 6.1.1.4'
H H 0.0000 0.0000 'International Tables Vol C Tables 4.2.6.8 and 6.1.1.4'
N N 0.0061 0.0033 'International Tables Vol C Tables 4.2.6.8 and 6.1.1.4'
O O 0.0106 0.0060 'International Tables Vol C Tables 4.2.6.8 and 6.1.1.4'
P P 0.1023 0.0942 'International Tables Vol C Tables 4.2.6.8 and 6.1.1.4'
S S 0.1246 0.1234 'International Tables Vol C Tables 4.2.6.8 and 6.1.1.4'
Co Co 0.3494 0.9721 'International Tables Vol C Tables 4.2.6.8 and 6.1.1.4'

loop_
_geom_angle_atom_site_label_1
_geom_angle_atom_site_label_2
_geom_angle_atom_site_label_3
_geom_angle
_geom_angle_site_symmetry_1
_geom_angle_site_symmetry_3
_geom_angle_publ_flag
N2 Co N1 123.65(11) . . ?
N2 Co P1 105.15(8) . . ?
N1 Co P1 101.50(8) . . ?
N2 Co S1 112.10(8) . . ?
N1 Co S1 115.95(9) . . ?
P1 Co S1 91.27(3) . . ?
C1 S1 Co 108.38(10) . . ?
C13 P1 C19 104.70(12) . . ?
C13 P1 C7 104.34(12) . . ?
C19 P1 C7 106.05(12) . . ?
C13 P1 Co 113.97(9) . . ?
C19 P1 Co 112.50(9) . . ?
C7 P1 Co 114.36(9) . . ?
O1 N1 Co 163.0(2) . . ?
O2 N2 Co 170.3(2) . . ?
C2 C1 C6 118.3(3) . . ?
C2 C1 S1 118.6(2) . . ?
C6 C1 S1 123.0(2) . . ?
C1 C2 C3 121.1(3) . . ?
C4 C3 C2 120.4(3) . . ?
C3 C4 C5 119.4(3) . . ?
C4 C5 C6 120.1(3) . . ?
C5 C6 C1 120.6(3) . . ?
C12 C7 C8 119.5(3) . . ?
C12 C7 P1 122.5(2) . . ?
C8 C7 P1 118.0(2) . . ?
C9 C8 C7 119.8(3) . . ?
C8 C9 C10 120.5(3) . . ?
C11 C10 C9 120.0(3) . . ?
C10 C11 C12 120.1(3) . . ?
C7 C12 C11 120.1(3) . . ?
C14 C13 C18 119.0(3) . . ?
C14 C13 P1 121.6(2) . . ?
C18 C13 P1 119.1(2) . . ?
C15 C14 C13 120.2(3) . . ?
C16 C15 C14 120.7(3) . . ?
C15 C16 C17 119.9(3) . . ?
C16 C17 C18 120.7(3) . . ?
C17 C18 C13 119.5(3) . . ?
C20 C19 C24 118.8(2) . . ?
C20 C19 P1 122.7(2) . . ?
C24 C19 P1 118.5(2) . . ?
C21 C20 C19 120.6(3) . . ?
C20 C21 C22 120.2(3) . . ?
C23 C22 C21 119.7(3) . . ?
C22 C23 C24 120.5(3) . . ?
C23 C24 C19 120.2(3) . . ?

loop_
_geom_bond_atom_site_label_1
_geom_bond_atom_site_label_2
_geom_bond_distance
_geom_bond_site_symmetry_2
_geom_bond_publ_flag
Co N2 1.651(3) . ?
Co N1 1.663(3) . ?
Co P1 2.2419(8) . ?
Co S1 2.2633(8) . ?
S1 C1 1.766(3) . ?
P1 C13 1.816(3) . ?
P1 C19 1.820(3) . ?
P1 C7 1.823(3) . ?
N1 O1 1.164(3) . ?
N2 O2 1.162(3) . ?
C1 C2 1.383(4) . ?
C1 C6 1.395(4) . ?
C2 C3 1.384(4) . ?
C3 C4 1.379(4) . ?
C4 C5 1.387(4) . ?
C5 C6 1.388(4) . ?
C7 C12 1.382(4) . ?
C7 C8 1.394(4) . ?
C8 C9 1.377(4) . ?
C9 C10 1.378(4) . ?
C10 C11 1.374(4) . ?
C11 C12 1.389(4) . ?
C13 C14 1.388(4) . ?
C13 C18 1.402(4) . ?
C14 C15 1.382(4) . ?
C15 C16 1.365(4) . ?
C16 C17 1.376(4) . ?
C17 C18 1.384(4) . ?
C19 C20 1.387(4) . ?
C19 C24 1.392(4) . ?
C20 C21 1.377(4) . ?
C21 C22 1.383(4) . ?
C22 C23 1.373(4) . ?
C23 C24 1.381(4) . ?
